data_2017543
loop_
_publ_author_name
'Broomfield, Lewis M.'
'Bochmann, Manfred'
'Wright, Joseph A.'

_publ_section_title
;2-(Diphenylphosphinoylmethyl)pyrrole--2-(diphenylphosphinomethyl)pyrrole
 (0.43/0.57) and
 tetrachlorido(5-diphenylphosphinomethyl-2<i>H</i>-pyrrole-\k^2^<i>N</i>,<i>P</i>)titanium(IV)
;
_journal_coeditor_code EM3032
_journal_issue 3
_journal_name_full 'Acta Crystallographica Section C'
_journal_page_first m79
_journal_page_last m82
_journal_paper_doi 10.1107/S0108270110004506
_journal_volume 66
_journal_year 2010
_chemical_formula_iupac '0.43C17 H16 N O P, 0.57C17 H16 N P'
_chemical_formula_moiety '0.43(C17 H16 N O P), 0.57(C17 H16 N P)'
_chemical_formula_sum 'C17 H16 N O0.42 P'
_chemical_formula_weight 272.18
_chemical_name_common 'Compound (V)'
_chemical_name_systematic
;
2-(Diphenylphosphinoylmethyl)pyrrole--2-(diphenylphosphinomethyl)pyrrole
(0.43/0.57)
;
_space_group_IT_number 14
_symmetry_cell_setting monoclinic
_symmetry_space_group_name_Hall '-P 2ybc'
_symmetry_space_group_name_H-M 'P 1 21/c 1'
_atom_sites_solution_hydrogens geom
_atom_sites_solution_primary direct
_atom_sites_solution_secondary difmap
_cell_angle_alpha 90.00
_cell_angle_beta 101.376(8)
_cell_angle_gamma 90.00
_cell_formula_units_Z 8
_cell_length_a 9.6282(9)
_cell_length_b 15.2848(14)
_cell_length_c 20.391(2)
_cell_measurement_reflns_used 5193
_cell_measurement_temperature 140(2)
_cell_measurement_theta_max 27.4985
_cell_measurement_theta_min 3.2549
_cell_volume 2941.9(5)
_computing_cell_refinement 'CrysAlis RED (Oxford Diffraction, 2006)'
_computing_data_collection 'CrysAlis CCD (Oxford Diffraction, 2006)'
_computing_data_reduction 'CrysAlis RED (Oxford Diffraction, 2006)'
_computing_molecular_graphics 'ORTEP-3 (Farrugia, 1997)'
_computing_publication_material
;
SHELXL97 (Sheldrick, 2008), PLATON (Spek, 2009), WinGX
(Farrugia, 1999)
and enCIFer (Allen <i>et al.</i>, 2004)
;
_computing_structure_refinement 'SHELXL97 (Sheldrick, 2008)'
_computing_structure_solution 'SIR92 (Altomare <i>et al.</i>,  1993)'
_diffrn_ambient_temperature 140(2)
_diffrn_detector_area_resol_mean 16.0050
_diffrn_measured_fraction_theta_full 0.997
_diffrn_measured_fraction_theta_max 0.997
_diffrn_measurement_device_type 'Oxford Diffraction Xcalibur 3/CCD'
_diffrn_measurement_method 'Thin slice \f and \w scans'
_diffrn_radiation_monochromator graphite
_diffrn_radiation_source 'Enhance (Mo) X-ray Source'
_diffrn_radiation_type 'Mo K\a'
_diffrn_radiation_wavelength 0.71073
_diffrn_reflns_av_R_equivalents 0.1103
_diffrn_reflns_av_sigmaI/netI 0.1013
_diffrn_reflns_limit_h_max 11
_diffrn_reflns_limit_h_min -11
_diffrn_reflns_limit_k_max 18
_diffrn_reflns_limit_k_min -18
_diffrn_reflns_limit_l_max 24
_diffrn_reflns_limit_l_min -24
_diffrn_reflns_number 30196
_diffrn_reflns_theta_full 25.00
_diffrn_reflns_theta_max 25.00
_diffrn_reflns_theta_min 3.25
_diffrn_standards_number 0
_exptl_absorpt_coefficient_mu 0.177
_exptl_absorpt_correction_T_max 0.986
_exptl_absorpt_correction_T_min 0.822
_exptl_absorpt_correction_type multi-scan
_exptl_absorpt_process_details '(ABSPACK; Oxford Diffraction, 2006)'
_exptl_crystal_colour colourless
_exptl_crystal_density_diffrn 1.229
_exptl_crystal_density_method 'not measured'
_exptl_crystal_description needle
_exptl_crystal_F_000 1147.2
_exptl_crystal_size_max 0.32
_exptl_crystal_size_mid 0.08
_exptl_crystal_size_min 0.08
_refine_diff_density_max 0.260
_refine_diff_density_min -0.308
_refine_ls_extinction_method none
_refine_ls_goodness_of_fit_ref 1.013
_refine_ls_hydrogen_treatment mixed
_refine_ls_matrix_type full
_refine_ls_number_parameters 361
_refine_ls_number_reflns 5167
_refine_ls_number_restraints 0
_refine_ls_restrained_S_all 1.013
_refine_ls_R_factor_all 0.1373
_refine_ls_R_factor_gt 0.0651
_refine_ls_shift/su_max 0.001
_refine_ls_shift/su_mean 0.000
_refine_ls_structure_factor_coef Fsqd
_refine_ls_weighting_details 'calc w=1/[\s^2^(Fo^2^)+(0.0309P)^2^] where P=(Fo^2^+2Fc^2^)/3'
_refine_ls_weighting_scheme calc
_refine_ls_wR_factor_gt 0.0798
_refine_ls_wR_factor_ref 0.0950
_reflns_number_gt 3223
_reflns_number_total 5167
_reflns_threshold_expression I>2\s(I)
_cod_data_source_file em3032.cif
_cod_data_source_block I_II
_cod_original_sg_symbol_H-M 'P 21/c'
_cod_original_formula_sum 'C17 H16 N1 O0.42 P1'
_cod_database_code 2017543
_cod_database_fobs_code 2017543

loop_
_symmetry_equiv_pos_as_xyz
'x, y, z'
'-x, y+1/2, -z+1/2'
'-x, -y, -z'
'x, -y-1/2, z-1/2'

loop_
_atom_site_type_symbol
_atom_site_label
_atom_site_fract_x
_atom_site_fract_y
_atom_site_fract_z
_atom_site_U_iso_or_equiv
_atom_site_adp_type
_atom_site_calc_flag
_atom_site_refinement_flags
_atom_site_occupancy
_atom_site_disorder_assembly
_atom_site_disorder_group
H H1 -0.056(3) 0.5599(19) 0.0613(15) 0.042(10) Uiso d . 1 . .
N N1 -0.0998(3) 0.55652(17) 0.09407(14) 0.0313(7) Uani d . 1 . .
O O1 -0.0511(2) 0.39822(15) 0.00634(11) 0.0352(10) Uani d P 0.861(6) . .
P P1 -0.19363(8) 0.37050(5) 0.01121(4) 0.0284(2) Uani d . 1 . .
C C1 -0.2987(3) 0.46179(18) 0.03278(14) 0.0282(7) Uani d . 1 . .
H H1A -0.3200 0.5025 -0.0057 0.034 Uiso calc R 1 . .
H H1B -0.3898 0.4392 0.0413 0.034 Uiso calc R 1 . .
C C2 -0.2238(3) 0.51095(19) 0.09337(15) 0.0268(7) Uani d . 1 . .
C C3 -0.0572(3) 0.5970(2) 0.15504(15) 0.0334(8) Uani d . 1 . .
H H3 0.0241 0.6330 0.1679 0.040 Uiso calc R 1 . .
C C4 -0.1534(3) 0.5760(2) 0.19380(16) 0.0383(8) Uani d . 1 . .
H H4 -0.1508 0.5945 0.2385 0.046 Uiso calc R 1 . .
C C5 -0.2575(3) 0.5214(2) 0.15505(16) 0.0375(8) Uani d . 1 . .
H H5 -0.3368 0.4965 0.1694 0.045 Uiso calc R 1 . .
C C6 -0.2895(3) 0.32452(19) -0.06648(14) 0.0270(7) Uani d . 1 . .
C C7 -0.2174(3) 0.2669(2) -0.10100(15) 0.0341(8) Uani d . 1 . .
H H7 -0.1215 0.2526 -0.0829 0.041 Uiso calc R 1 . .
C C8 -0.2829(4) 0.2303(2) -0.16111(16) 0.0422(9) Uani d . 1 . .
H H8 -0.2325 0.1908 -0.1838 0.051 Uiso calc R 1 . .
C C9 -0.4226(4) 0.2514(2) -0.18815(16) 0.0413(9) Uani d . 1 . .
H H9 -0.4676 0.2271 -0.2298 0.050 Uiso calc R 1 . .
C C10 -0.4962(3) 0.3075(2) -0.15463(16) 0.0392(9) Uani d . 1 . .
H H10 -0.5923 0.3211 -0.1729 0.047 Uiso calc R 1 . .
C C11 -0.4301(3) 0.3445(2) -0.09385(15) 0.0347(8) Uani d . 1 . .
H H11 -0.4812 0.3835 -0.0711 0.042 Uiso calc R 1 . .
C C12 -0.1943(3) 0.28782(18) 0.07457(13) 0.0231(7) Uani d . 1 . .
C C13 -0.2745(3) 0.2114(2) 0.06199(15) 0.0326(8) Uani d . 1 . .
H H13 -0.3307 0.2014 0.0188 0.039 Uiso calc R 1 . .
C C14 -0.2724(3) 0.1496(2) 0.11254(16) 0.0430(9) Uani d . 1 . .
H H14 -0.3275 0.0979 0.1038 0.052 Uiso calc R 1 . .
C C15 -0.1907(4) 0.1637(2) 0.17498(16) 0.0477(10) Uani d . 1 . .
H H15 -0.1895 0.1215 0.2093 0.057 Uiso calc R 1 . .
C C16 -0.1106(3) 0.2387(2) 0.18801(16) 0.0432(9) Uani d . 1 . .
H H16 -0.0542 0.2480 0.2312 0.052 Uiso calc R 1 . .
C C17 -0.1120(3) 0.3007(2) 0.13826(15) 0.0324(8) Uani d . 1 . .
H H17 -0.0566 0.3523 0.1476 0.039 Uiso calc R 1 . .
N N2 0.2147(3) 0.38732(17) 0.09038(13) 0.0334(7) Uani d . 1 . .
H H2 0.128(3) 0.3884(19) 0.0656(14) 0.038(9) Uiso d . 1 . .
P P2 0.16415(8) 0.18713(5) 0.02148(4) 0.0323(2) Uani d . 1 . .
C C18 0.2944(3) 0.27617(19) 0.01553(14) 0.0306(8) Uani d . 1 . .
H H18A 0.3852 0.2496 0.0100 0.037 Uiso calc R 1 . .
H H18B 0.2584 0.3121 -0.0246 0.037 Uiso calc R 1 . .
C C19 0.3203(3) 0.33382(19) 0.07588(14) 0.0262(7) Uani d . 1 . .
C C20 0.2644(4) 0.4336(2) 0.14746(16) 0.0406(9) Uani d . 1 . .
H H20 0.2120 0.4746 0.1678 0.049 Uiso calc R 1 . .
C C21 0.4027(3) 0.4107(2) 0.17018(16) 0.0431(9) Uani d . 1 . .
H H21 0.4638 0.4327 0.2090 0.052 Uiso calc R 1 . .
C C22 0.4380(3) 0.3478(2) 0.12503(15) 0.0344(8) Uani d . 1 . .
H H22 0.5274 0.3201 0.1282 0.041 Uiso calc R 1 . .
C C23 0.1336(3) 0.14105(19) -0.06363(14) 0.0299(8) Uani d . 1 . .
C C24 0.2087(3) 0.1642(2) -0.11299(16) 0.0394(9) Uani d . 1 . .
H H24 0.2861 0.2037 -0.1024 0.047 Uiso calc R 1 . .
C C25 0.1719(3) 0.1305(2) -0.17742(15) 0.0417(9) Uani d . 1 . .
H H25 0.2228 0.1481 -0.2107 0.050 Uiso calc R 1 . .
C C26 0.0624(4) 0.0719(2) -0.19321(17) 0.0454(9) Uani d . 1 . .
H H26 0.0384 0.0483 -0.2371 0.055 Uiso calc R 1 . .
C C27 -0.0136(4) 0.0470(2) -0.14471(18) 0.0489(10) Uani d . 1 . .
H H27 -0.0890 0.0061 -0.1554 0.059 Uiso calc R 1 . .
C C28 0.0210(3) 0.0821(2) -0.08079(16) 0.0391(9) Uani d . 1 . .
H H28 -0.0324 0.0658 -0.0482 0.047 Uiso calc R 1 . .
C C29 0.2838(3) 0.10498(19) 0.06945(14) 0.0282(7) Uani d . 1 . .
C C30 0.3283(3) 0.1189(2) 0.13835(15) 0.0368(8) Uani d . 1 . .
H H30 0.2959 0.1691 0.1584 0.044 Uiso calc R 1 . .
C C31 0.4186(3) 0.0606(2) 0.17753(15) 0.0418(9) Uani d . 1 . .
H H31 0.4493 0.0716 0.2240 0.050 Uiso calc R 1 . .
C C32 0.4647(3) -0.0141(2) 0.14909(16) 0.0401(9) Uani d . 1 . .
H H32 0.5260 -0.0544 0.1761 0.048 Uiso calc R 1 . .
C C33 0.4211(3) -0.0293(2) 0.08175(15) 0.0382(8) Uani d . 1 . .
H H33 0.4523 -0.0803 0.0623 0.046 Uiso calc R 1 . .
C C34 0.3317(3) 0.0295(2) 0.04204(15) 0.0339(8) Uani d . 1 . .
H H34 0.3025 0.0183 -0.0045 0.041 Uiso calc R 1 . .

loop_
_atom_site_aniso_label
_atom_site_aniso_U_11
_atom_site_aniso_U_22
_atom_site_aniso_U_33
_atom_site_aniso_U_12
_atom_site_aniso_U_13
_atom_site_aniso_U_23
N1 0.0308(17) 0.0312(17) 0.0334(18) -0.0002(13) 0.0098(14) 0.0022(14)
O1 0.0308(16) 0.0387(18) 0.0363(17) -0.0021(12) 0.0068(11) 0.0031(12)
P1 0.0321(5) 0.0243(5) 0.0296(5) 0.0024(4) 0.0077(4) 0.0025(4)
C1 0.0273(17) 0.0231(18) 0.0344(19) 0.0006(15) 0.0062(14) 0.0059(15)
C2 0.0242(18) 0.0205(18) 0.0366(19) 0.0043(15) 0.0080(14) 0.0053(15)
C3 0.0311(19) 0.028(2) 0.038(2) -0.0005(15) -0.0002(15) 0.0007(16)
C4 0.043(2) 0.041(2) 0.033(2) 0.0058(18) 0.0118(16) -0.0036(16)
C5 0.0345(19) 0.036(2) 0.048(2) -0.0004(17) 0.0218(16) -0.0009(17)
C6 0.0287(17) 0.0225(18) 0.0301(18) 0.0029(15) 0.0065(14) 0.0064(15)
C7 0.0296(18) 0.033(2) 0.039(2) 0.0022(16) 0.0041(15) 0.0025(16)
C8 0.050(2) 0.039(2) 0.040(2) -0.0020(19) 0.0128(17) -0.0078(17)
C9 0.053(2) 0.036(2) 0.032(2) -0.0048(19) -0.0006(17) 0.0014(17)
C10 0.035(2) 0.038(2) 0.041(2) 0.0008(18) -0.0024(16) 0.0070(18)
C11 0.039(2) 0.029(2) 0.036(2) 0.0046(16) 0.0079(15) 0.0036(16)
C12 0.0194(16) 0.0243(19) 0.0266(18) 0.0059(14) 0.0071(13) 0.0012(14)
C13 0.0362(19) 0.033(2) 0.0275(18) -0.0050(16) 0.0040(14) -0.0017(16)
C14 0.056(2) 0.030(2) 0.043(2) -0.0124(17) 0.0106(17) 0.0004(17)
C15 0.074(3) 0.035(2) 0.035(2) 0.000(2) 0.0146(18) 0.0123(17)
C16 0.057(2) 0.042(2) 0.028(2) 0.0006(19) 0.0013(16) 0.0048(17)
C17 0.0367(19) 0.029(2) 0.0326(19) -0.0039(16) 0.0083(15) 0.0025(16)
N2 0.0279(16) 0.0347(18) 0.0374(17) 0.0004(14) 0.0060(13) 0.0002(14)
P2 0.0293(5) 0.0286(5) 0.0397(5) -0.0013(4) 0.0086(4) -0.0028(4)
C18 0.0313(18) 0.0279(19) 0.0323(18) 0.0019(16) 0.0055(14) 0.0020(15)
C19 0.0266(18) 0.0232(18) 0.0297(18) -0.0005(15) 0.0074(14) 0.0042(14)
C20 0.048(2) 0.038(2) 0.041(2) -0.0051(18) 0.0202(17) -0.0091(18)
C21 0.041(2) 0.055(3) 0.034(2) -0.0196(19) 0.0091(17) -0.0103(18)
C22 0.0282(18) 0.039(2) 0.037(2) -0.0047(16) 0.0070(15) 0.0027(16)
C23 0.0271(18) 0.0247(19) 0.0364(19) 0.0054(15) 0.0027(14) 0.0023(15)
C24 0.0322(19) 0.041(2) 0.043(2) -0.0071(17) 0.0033(16) -0.0046(18)
C25 0.044(2) 0.046(2) 0.035(2) -0.0012(19) 0.0045(16) 0.0005(18)
C26 0.053(2) 0.040(2) 0.039(2) 0.0031(19) -0.0010(18) -0.0042(18)
C27 0.047(2) 0.038(2) 0.056(3) -0.0118(18) -0.0009(19) -0.007(2)
C28 0.039(2) 0.033(2) 0.045(2) -0.0008(17) 0.0080(16) 0.0010(17)
C29 0.0308(18) 0.0252(19) 0.0305(19) -0.0083(15) 0.0103(14) 0.0024(15)
C30 0.052(2) 0.028(2) 0.035(2) -0.0047(17) 0.0172(16) 0.0003(17)
C31 0.062(2) 0.036(2) 0.0262(19) -0.006(2) 0.0056(17) 0.0055(17)
C32 0.047(2) 0.033(2) 0.040(2) 0.0023(18) 0.0079(16) 0.0111(17)
C33 0.049(2) 0.029(2) 0.037(2) 0.0017(17) 0.0081(16) 0.0008(16)
C34 0.040(2) 0.034(2) 0.0284(18) 0.0003(17) 0.0068(15) -0.0030(16)

loop_
_atom_type_symbol
_atom_type_description
_atom_type_scat_dispersion_real
_atom_type_scat_dispersion_imag
_atom_type_scat_source
C C 0.0033 0.0016 'International Tables Vol C Tables 4.2.6.8 and 6.1.1.4'
H H 0.0000 0.0000 'International Tables Vol C Tables 4.2.6.8 and 6.1.1.4'
N N 0.0061 0.0033 'International Tables Vol C Tables 4.2.6.8 and 6.1.1.4'
O O 0.0106 0.0060 'International Tables Vol C Tables 4.2.6.8 and 6.1.1.4'
P P 0.1023 0.0942 'International Tables Vol C Tables 4.2.6.8 and 6.1.1.4'

loop_
_geom_angle_atom_site_label_1
_geom_angle_atom_site_label_2
_geom_angle_atom_site_label_3
_geom_angle_site_symmetry_1
_geom_angle_site_symmetry_3
_geom_angle
_geom_angle_publ_flag
C3 N1 C2 . . 109.9(3) ?
C3 N1 H1 . . 125(2) ?
C2 N1 H1 . . 125(2) ?
O1 P1 C12 . . 112.83(12) y
O1 P1 C6 . . 112.16(13) y
C12 P1 C6 . . 106.31(13) y
O1 P1 C1 . . 111.55(13) y
C12 P1 C1 . . 106.36(13) y
C6 P1 C1 . . 107.23(13) y
C2 C1 P1 . . 112.40(18) ?
C2 C1 H1A . . 109.1 ?
P1 C1 H1A . . 109.1 ?
C2 C1 H1B . . 109.1 ?
P1 C1 H1B . . 109.1 ?
H1A C1 H1B . . 107.9 ?
C5 C2 N1 . . 107.0(3) ?
C5 C2 C1 . . 130.7(3) ?
N1 C2 C1 . . 122.3(3) ?
C4 C3 N1 . . 107.5(3) ?
C4 C3 H3 . . 126.3 ?
N1 C3 H3 . . 126.3 ?
C3 C4 C5 . . 107.5(3) ?
C3 C4 H4 . . 126.2 ?
C5 C4 H4 . . 126.2 ?
C2 C5 C4 . . 108.1(3) ?
C2 C5 H5 . . 125.9 ?
C4 C5 H5 . . 125.9 ?
C11 C6 C7 . . 118.5(3) ?
C11 C6 P1 . . 123.6(2) ?
C7 C6 P1 . . 117.9(2) ?
C8 C7 C6 . . 121.2(3) ?
C8 C7 H7 . . 119.4 ?
C6 C7 H7 . . 119.4 ?
C7 C8 C9 . . 119.7(3) ?
C7 C8 H8 . . 120.1 ?
C9 C8 H8 . . 120.1 ?
C10 C9 C8 . . 120.0(3) ?
C10 C9 H9 . . 120.0 ?
C8 C9 H9 . . 120.0 ?
C9 C10 C11 . . 120.3(3) ?
C9 C10 H10 . . 119.9 ?
C11 C10 H10 . . 119.9 ?
C6 C11 C10 . . 120.2(3) ?
C6 C11 H11 . . 119.9 ?
C10 C11 H11 . . 119.9 ?
C13 C12 C17 . . 118.8(3) ?
C13 C12 P1 . . 122.2(2) ?
C17 C12 P1 . . 119.0(2) ?
C14 C13 C12 . . 120.3(3) ?
C14 C13 H13 . . 119.9 ?
C12 C13 H13 . . 119.9 ?
C15 C14 C13 . . 120.0(3) ?
C15 C14 H14 . . 120.0 ?
C13 C14 H14 . . 120.0 ?
C14 C15 C16 . . 120.3(3) ?
C14 C15 H15 . . 119.8 ?
C16 C15 H15 . . 119.8 ?
C15 C16 C17 . . 120.2(3) ?
C15 C16 H16 . . 119.9 ?
C17 C16 H16 . . 119.9 ?
C16 C17 C12 . . 120.4(3) ?
C16 C17 H17 . . 119.8 ?
C12 C17 H17 . . 119.8 ?
C20 N2 C19 . . 109.9(3) ?
C20 N2 H2 . . 127.6(19) ?
C19 N2 H2 . . 122.5(19) ?
C23 P2 C29 . . 101.88(13) y
C23 P2 C18 . . 101.63(13) y
C29 P2 C18 . . 99.95(13) y
C19 C18 P2 . . 112.4(2) ?
C19 C18 H18A . . 109.1 ?
P2 C18 H18A . . 109.1 ?
C19 C18 H18B . . 109.1 ?
P2 C18 H18B . . 109.1 ?
H18A C18 H18B . . 107.9 ?
C22 C19 N2 . . 106.8(3) ?
C22 C19 C18 . . 132.2(3) ?
N2 C19 C18 . . 121.0(2) ?
N2 C20 C21 . . 108.1(3) ?
N2 C20 H20 . . 126.0 ?
C21 C20 H20 . . 126.0 ?
C20 C21 C22 . . 107.2(3) ?
C20 C21 H21 . . 126.4 ?
C22 C21 H21 . . 126.4 ?
C19 C22 C21 . . 108.1(3) ?
C19 C22 H22 . . 126.0 ?
C21 C22 H22 . . 126.0 ?
C24 C23 C28 . . 118.0(3) ?
C24 C23 P2 . . 125.0(2) ?
C28 C23 P2 . . 117.0(2) ?
C25 C24 C23 . . 121.0(3) ?
C25 C24 H24 . . 119.5 ?
C23 C24 H24 . . 119.5 ?
C26 C25 C24 . . 120.3(3) ?
C26 C25 H25 . . 119.8 ?
C24 C25 H25 . . 119.8 ?
C25 C26 C27 . . 119.8(3) ?
C25 C26 H26 . . 120.1 ?
C27 C26 H26 . . 120.1 ?
C28 C27 C26 . . 119.9(3) ?
C28 C27 H27 . . 120.0 ?
C26 C27 H27 . . 120.0 ?
C27 C28 C23 . . 120.9(3) ?
C27 C28 H28 . . 119.5 ?
C23 C28 H28 . . 119.5 ?
C34 C29 C30 . . 117.8(3) ?
C34 C29 P2 . . 124.7(2) ?
C30 C29 P2 . . 117.5(2) ?
C31 C30 C29 . . 120.9(3) ?
C31 C30 H30 . . 119.6 ?
C29 C30 H30 . . 119.6 ?
C30 C31 C32 . . 120.2(3) ?
C30 C31 H31 . . 119.9 ?
C32 C31 H31 . . 119.9 ?
C33 C32 C31 . . 119.7(3) ?
C33 C32 H32 . . 120.1 ?
C31 C32 H32 . . 120.1 ?
C32 C33 C34 . . 120.3(3) ?
C32 C33 H33 . . 119.9 ?
C34 C33 H33 . . 119.9 ?
C33 C34 C29 . . 121.1(3) ?
C33 C34 H34 . . 119.5 ?
C29 C34 H34 . . 119.5 ?

loop_
_geom_bond_atom_site_label_1
_geom_bond_atom_site_label_2
_geom_bond_site_symmetry_2
_geom_bond_distance
_geom_bond_publ_flag
N1 C3 . 1.377(4) ?
N1 C2 . 1.379(4) ?
N1 H1 . 0.86(3) ?
O1 P1 . 1.458(2) y
P1 C12 . 1.808(3) y
P1 C6 . 1.811(3) y
P1 C1 . 1.827(3) y
C1 C2 . 1.503(4) ?
C1 H1A . 0.9900 ?
C1 H1B . 0.9900 ?
C2 C5 . 1.369(4) ?
C3 C4 . 1.369(4) ?
C3 H3 . 0.9500 ?
C4 C5 . 1.418(4) ?
C4 H4 . 0.9500 ?
C5 H5 . 0.9500 ?
C6 C11 . 1.393(4) ?
C6 C7 . 1.394(4) ?
C7 C8 . 1.382(4) ?
C7 H7 . 0.9500 ?
C8 C9 . 1.387(4) ?
C8 H8 . 0.9500 ?
C9 C10 . 1.377(4) ?
C9 H9 . 0.9500 ?
C10 C11 . 1.396(4) ?
C10 H10 . 0.9500 ?
C11 H11 . 0.9500 ?
C12 C13 . 1.395(4) ?
C12 C17 . 1.396(4) ?
C13 C14 . 1.395(4) ?
C13 H13 . 0.9500 ?
C14 C15 . 1.375(4) ?
C14 H14 . 0.9500 ?
C15 C16 . 1.378(4) ?
C15 H15 . 0.9500 ?
C16 C17 . 1.387(4) ?
C16 H16 . 0.9500 ?
C17 H17 . 0.9500 ?
N2 C20 . 1.365(4) ?
N2 C19 . 1.381(3) ?
N2 H2 . 0.88(3) ?
P2 C23 . 1.842(3) y
P2 C29 . 1.848(3) y
P2 C18 . 1.871(3) y
C18 C19 . 1.494(4) ?
C18 H18A . 0.9900 ?
C18 H18B . 0.9900 ?
C19 C22 . 1.374(4) ?
C20 C21 . 1.366(4) ?
C20 H20 . 0.9500 ?
C21 C22 . 1.418(4) ?
C21 H21 . 0.9500 ?
C22 H22 . 0.9500 ?
C23 C24 . 1.396(4) ?
C23 C28 . 1.400(4) ?
C24 C25 . 1.391(4) ?
C24 H24 . 0.9500 ?
C25 C26 . 1.373(4) ?
C25 H25 . 0.9500 ?
C26 C27 . 1.394(4) ?
C26 H26 . 0.9500 ?
C27 C28 . 1.388(4) ?
C27 H27 . 0.9500 ?
C28 H28 . 0.9500 ?
C29 C34 . 1.399(4) ?
C29 C30 . 1.402(4) ?
C30 C31 . 1.384(4) ?
C30 H30 . 0.9500 ?
C31 C32 . 1.393(4) ?
C31 H31 . 0.9500 ?
C32 C33 . 1.374(4) ?
C32 H32 . 0.9500 ?
C33 C34 . 1.390(4) ?
C33 H33 . 0.9500 ?
C34 H34 . 0.9500 ?

loop_
_geom_hbond_atom_site_label_D
_geom_hbond_atom_site_label_H
_geom_hbond_atom_site_label_A
_geom_hbond_site_symmetry_A
_geom_hbond_distance_DH
_geom_hbond_distance_HA
_geom_hbond_distance_DA
_geom_hbond_angle_DHA
N2 H2 O1 . 0.88(3) 1.91(3) 2.790(3) 174(3)
N1 H1 O1 3_565 0.86(3) 1.99(3) 2.821(4) 164(3)

loop_
_geom_torsion_atom_site_label_1
_geom_torsion_atom_site_label_2
_geom_torsion_atom_site_label_3
_geom_torsion_atom_site_label_4
_geom_torsion_site_symmetry_1
_geom_torsion_site_symmetry_2
_geom_torsion_site_symmetry_3
_geom_torsion_site_symmetry_4
_geom_torsion
_geom_torsion_publ_flag
O1 P1 C1 C2 . . . . -51.6(2) ?
C12 P1 C1 C2 . . . . 71.8(2) ?
C6 P1 C1 C2 . . . . -174.7(2) ?
C3 N1 C2 C5 . . . . -1.3(3) ?
C3 N1 C2 C1 . . . . 178.3(2) ?
P1 C1 C2 C5 . . . . -115.8(3) ?
P1 C1 C2 N1 . . . . 64.7(3) ?
C2 N1 C3 C4 . . . . 0.9(3) ?
N1 C3 C4 C5 . . . . -0.2(3) ?
N1 C2 C5 C4 . . . . 1.1(3) ?
C1 C2 C5 C4 . . . . -178.5(3) ?
C3 C4 C5 C2 . . . . -0.6(4) ?
O1 P1 C6 C11 . . . . -135.9(3) ?
C12 P1 C6 C11 . . . . 100.4(3) ?
C1 P1 C6 C11 . . . . -13.1(3) ?
O1 P1 C6 C7 . . . . 43.2(3) ?
C12 P1 C6 C7 . . . . -80.5(3) ?
C1 P1 C6 C7 . . . . 166.0(2) ?
C11 C6 C7 C8 . . . . 0.1(5) ?
P1 C6 C7 C8 . . . . -179.0(2) ?
C6 C7 C8 C9 . . . . 0.5(5) ?
C7 C8 C9 C10 . . . . -1.0(5) ?
C8 C9 C10 C11 . . . . 1.0(5) ?
C7 C6 C11 C10 . . . . -0.2(4) ?
P1 C6 C11 C10 . . . . 178.9(2) ?
C9 C10 C11 C6 . . . . -0.4(5) ?
O1 P1 C12 C13 . . . . -131.6(2) ?
C6 P1 C12 C13 . . . . -8.3(3) ?
C1 P1 C12 C13 . . . . 105.8(2) ?
O1 P1 C12 C17 . . . . 48.4(3) ?
C6 P1 C12 C17 . . . . 171.8(2) ?
C1 P1 C12 C17 . . . . -74.2(2) ?
C17 C12 C13 C14 . . . . 0.4(4) ?
P1 C12 C13 C14 . . . . -179.6(2) ?
C12 C13 C14 C15 . . . . -0.3(5) ?
C13 C14 C15 C16 . . . . 0.1(5) ?
C14 C15 C16 C17 . . . . 0.1(5) ?
C15 C16 C17 C12 . . . . -0.1(5) ?
C13 C12 C17 C16 . . . . -0.2(4) ?
P1 C12 C17 C16 . . . . 179.8(2) ?
C23 P2 C18 C19 . . . . 171.0(2) ?
C29 P2 C18 C19 . . . . -84.6(2) ?
C20 N2 C19 C22 . . . . -0.3(3) ?
C20 N2 C19 C18 . . . . -179.6(3) ?
P2 C18 C19 C22 . . . . 113.9(3) ?
P2 C18 C19 N2 . . . . -66.9(3) ?
C19 N2 C20 C21 . . . . 0.2(4) ?
N2 C20 C21 C22 . . . . -0.1(4) ?
N2 C19 C22 C21 . . . . 0.2(3) ?
C18 C19 C22 C21 . . . . 179.5(3) ?
C20 C21 C22 C19 . . . . -0.1(4) ?
C29 P2 C23 C24 . . . . -95.6(3) ?
C18 P2 C23 C24 . . . . 7.3(3) ?
C29 P2 C23 C28 . . . . 88.2(2) ?
C18 P2 C23 C28 . . . . -168.9(2) ?
C28 C23 C24 C25 . . . . 0.7(4) ?
P2 C23 C24 C25 . . . . -175.5(2) ?
C23 C24 C25 C26 . . . . -1.5(5) ?
C24 C25 C26 C27 . . . . 0.9(5) ?
C25 C26 C27 C28 . . . . 0.5(5) ?
C26 C27 C28 C23 . . . . -1.3(5) ?
C24 C23 C28 C27 . . . . 0.8(4) ?
P2 C23 C28 C27 . . . . 177.2(2) ?
C23 P2 C29 C34 . . . . 0.1(3) ?
C18 P2 C29 C34 . . . . -104.1(3) ?
C23 P2 C29 C30 . . . . -179.1(2) ?
C18 P2 C29 C30 . . . . 76.6(2) ?
C34 C29 C30 C31 . . . . 1.2(4) ?
P2 C29 C30 C31 . . . . -179.6(2) ?
C29 C30 C31 C32 . . . . -1.3(5) ?
C30 C31 C32 C33 . . . . 0.6(5) ?
C31 C32 C33 C34 . . . . 0.1(5) ?
C32 C33 C34 C29 . . . . -0.2(5) ?
C30 C29 C34 C33 . . . . -0.4(4) ?
P2 C29 C34 C33 . . . . -179.7(2) ?
